data_7006289
loop_
_publ_author_name
'Beauchamp, Derek A.'
'Loeb, Stephen J.'

_publ_section_title
;
 Coordination polymers with 4,4'-bipyrimidine. Using a combination of
 endo- and exodentate donors to build a one-dimensional Ag(I) ladder
 and a heterometallic Co(II)Ag(I)2 network.
;
_journal_issue 42
_journal_name_full 'Dalton transactions (Cambridge, England : 2003)'
_journal_page_first 4760
_journal_page_last 4762
_journal_paper_doi 10.1039/b711960g
_journal_year 2007
_chemical_formula_sum 'C26 H27 Ag2 Cl4 Co N13 O19'
_chemical_formula_weight 1242.08
_chemical_name_systematic
;
?
;
_space_group_IT_number 57
_symmetry_cell_setting orthorhombic
_symmetry_space_group_name_Hall '-P 2c 2b'
_symmetry_space_group_name_H-M 'P b c m'
_atom_sites_solution_hydrogens geom
_atom_sites_solution_primary direct
_atom_sites_solution_secondary difmap
_audit_creation_method SHELXL-97
_cell_angle_alpha 90.00
_cell_angle_beta 90.00
_cell_angle_gamma 90.00
_cell_formula_units_Z 4
_cell_length_a 15.001(7)
_cell_length_b 14.016(7)
_cell_length_c 20.654(10)
_cell_measurement_temperature 173(2)
_cell_volume 4343(4)
_computing_cell_refinement 'Bruker SAINT'
_computing_data_collection 'Bruker SMART'
_computing_data_reduction 'Bruker SHELXTL XPREP'
_computing_molecular_graphics 'Bruker SHELXTL XP'
_computing_publication_material 'Bruker SHELXTL XCIF'
_computing_structure_refinement 'SHELXL-97 (Sheldrick, 1997)'
_computing_structure_solution 'SHELXS-97 (Sheldrick, 1997)'
_diffrn_ambient_temperature 173(2)
_diffrn_measured_fraction_theta_full 0.968
_diffrn_measured_fraction_theta_max 0.968
_diffrn_measurement_device_type 'Bruker APEX CCD'
_diffrn_measurement_method 'hemisphere scans'
_diffrn_radiation_monochromator graphite
_diffrn_radiation_source 'fine-focus sealed tube'
_diffrn_radiation_type MoK\a
_diffrn_radiation_wavelength 0.71073
_diffrn_reflns_av_R_equivalents 0.0519
_diffrn_reflns_av_sigmaI/netI 0.0327
_diffrn_reflns_limit_h_max 17
_diffrn_reflns_limit_h_min -17
_diffrn_reflns_limit_k_max 16
_diffrn_reflns_limit_k_min -16
_diffrn_reflns_limit_l_max 24
_diffrn_reflns_limit_l_min -24
_diffrn_reflns_number 23176
_diffrn_reflns_theta_full 25.00
_diffrn_reflns_theta_max 25.00
_diffrn_reflns_theta_min 1.99
_diffrn_standards_decay_% 0
_diffrn_standards_number 100
_exptl_absorpt_coefficient_mu 1.606
_exptl_absorpt_correction_T_max 1.000000
_exptl_absorpt_correction_T_min 0.603937
_exptl_absorpt_correction_type empirical
_exptl_crystal_colour orange
_exptl_crystal_density_diffrn 1.900
_exptl_crystal_density_method 'not measured'
_exptl_crystal_description block
_exptl_crystal_F_000 2460
_exptl_crystal_size_max 0.28
_exptl_crystal_size_mid 0.24
_exptl_crystal_size_min 0.16
_refine_diff_density_max 1.869
_refine_diff_density_min -1.013
_refine_diff_density_rms 0.180
_refine_ls_extinction_coef 0.0002(2)
_refine_ls_extinction_expression Fc^*^=kFc[1+0.001xFc^2^\l^3^/sin(2\q)]^-1/4^
_refine_ls_extinction_method SHELXL
_refine_ls_goodness_of_fit_ref 1.299
_refine_ls_hydrogen_treatment constr
_refine_ls_matrix_type full
_refine_ls_number_parameters 370
_refine_ls_number_reflns 3822
_refine_ls_number_restraints 28
_refine_ls_restrained_S_all 1.300
_refine_ls_R_factor_all 0.1049
_refine_ls_R_factor_gt 0.1037
_refine_ls_shift/su_max 0.001
_refine_ls_shift/su_mean 0.000
_refine_ls_structure_factor_coef Fsqd
_refine_ls_weighting_details 'calc w=1/[\s^2^(Fo^2^)+(0.0695P)^2^+69.9138P] where P=(Fo^2^+2Fc^2^)/3'
_refine_ls_weighting_scheme calc
_refine_ls_wR_factor_gt 0.2461
_refine_ls_wR_factor_ref 0.2468
_reflns_number_gt 3742
_reflns_number_total 3822
_reflns_threshold_expression >2sigma(I)
_cod_data_source_file b711960g.txt
_cod_data_source_block dab55r
_cod_original_cell_volume 4342(4)
_cod_original_sg_symbol_H-M Pbcm
_cod_database_code 7006289

loop_
_symmetry_equiv_pos_as_xyz
'x, y, z'
'-x, -y, z+1/2'
'-x, y+1/2, -z+1/2'
'x, -y+1/2, -z'
'-x, -y, -z'
'x, y, -z-1/2'
'x, -y-1/2, z-1/2'
'-x, y-1/2, z'

loop_
_atom_site_label
_atom_site_type_symbol
_atom_site_fract_x
_atom_site_fract_y
_atom_site_fract_z
_atom_site_U_iso_or_equiv
_atom_site_adp_type
_atom_site_occupancy
_atom_site_symmetry_multiplicity
_atom_site_calc_flag
_atom_site_refinement_flags
_atom_site_disorder_assembly
_atom_site_disorder_group
Co1 Co -0.22221(13) -0.2500 0.5000 0.0318(5) Uani 1 2 d SD . .
Ag1 Ag -0.43745(8) -0.15753(9) 0.7500 0.0400(4) Uani 1 2 d S . .
Ag2 Ag -0.13479(8) -0.02679(10) 0.2500 0.0400(4) Uani 1 2 d S . .
N1 N -0.3125(6) -0.1624(6) 0.5538(4) 0.0334(19) Uani 1 1 d . A .
N2 N -0.3945(6) -0.1196(7) 0.6474(5) 0.040(2) Uani 1 1 d . A .
N3 N -0.2020(6) -0.0356(6) 0.3482(4) 0.0335(19) Uani 1 1 d . A .
N4 N -0.2366(6) -0.1295(6) 0.4401(4) 0.0294(18) Uani 1 1 d . A .
C1 C -0.3459(8) -0.1798(8) 0.6115(5) 0.039(3) Uani 1 1 d . . .
H1A H -0.3344 -0.2409 0.6295 0.047 Uiso 1 1 calc R A .
C2 C -0.4128(10) -0.0356(9) 0.6205(6) 0.053(3) Uani 1 1 d . . .
H2A H -0.4478 0.0090 0.6439 0.064 Uiso 1 1 calc R A .
C3 C -0.3820(11) -0.0109(9) 0.5585(7) 0.060(4) Uani 1 1 d . A .
H3A H -0.3964 0.0487 0.5393 0.073 Uiso 1 1 calc R . .
C4 C -0.3297(8) -0.0771(7) 0.5266(6) 0.039(3) Uani 1 1 d . . .
C5 C -0.2900(8) -0.0592(7) 0.4631(5) 0.034(2) Uani 1 1 d . A .
C6 C -0.2990(8) 0.0245(8) 0.4290(6) 0.043(3) Uani 1 1 d . . .
H6A H -0.3351 0.0750 0.4450 0.051 Uiso 1 1 calc R A .
C7 C -0.2549(8) 0.0332(8) 0.3718(6) 0.040(3) Uani 1 1 d . A .
H7A H -0.2618 0.0904 0.3475 0.048 Uiso 1 1 calc R . .
C8 C -0.1964(7) -0.1144(8) 0.3840(5) 0.036(2) Uani 1 1 d . . .
H8A H -0.1601 -0.1645 0.3678 0.043 Uiso 1 1 calc R A .
Cl1 Cl -0.1713(3) -0.3032(3) 0.2500 0.0511(11) Uani 1 2 d S . .
O1 O -0.2530(11) -0.2514(12) 0.2500 0.082(5) Uani 1 2 d S . .
O2 O -0.1675(9) -0.3606(9) 0.1938(6) 0.092(4) Uani 1 1 d . . .
O3 O -0.1000(12) -0.2378(13) 0.2500 0.105(7) Uani 1 2 d S . .
Cl2 Cl -0.4170(2) -0.4359(3) 0.7500 0.0334(8) Uani 1 2 d S . .
O4 O -0.4014(5) -0.3806(6) 0.8066(4) 0.049(2) Uani 1 1 d . . .
O5 O -0.5088(7) -0.4652(8) 0.7500 0.044(3) Uani 1 2 d S . .
O6 O -0.3617(9) -0.5193(9) 0.7500 0.053(3) Uani 1 2 d S . .
Cl3 Cl 0.5369(3) 0.2500 0.5000 0.0612(13) Uani 1 2 d SD . .
O7A O 0.596(3) 0.215(2) 0.4575(10) 0.39(3) Uani 1 1 d D . .
O8A O 0.4863(10) 0.1869(11) 0.5407(12) 0.176(10) Uani 1 1 d D . .
Cl4 Cl -0.0467(7) 0.0466(10) 0.5076(5) 0.114(5) Uani 0.50 1 d PD . .
O11 O 0.0343(11) 0.021(2) 0.5437(9) 0.250(18) Uani 1 1 d D . .
O10 O -0.1317(14) 0.032(2) 0.5417(12) 0.20(3) Uani 0.50 1 d PD . .
O9 O -0.038(2) 0.1483(17) 0.501(3) 0.20(2) Uani 0.50 1 d PD . .
N1S N -0.1107(18) -0.200(3) 0.5545(18) 0.031(6) Uani 0.50 1 d PDU A -1
C1S C -0.049(2) -0.187(3) 0.5832(19) 0.100(13) Uani 0.50 1 d PD A -1
C2S C 0.033(2) -0.178(4) 0.626(2) 0.17(3) Uani 0.50 1 d PD A -1
H2SA H 0.0714 -0.1264 0.6098 0.249 Uiso 0.50 1 calc PR A -1
H2SB H 0.0665 -0.2379 0.6260 0.249 Uiso 0.50 1 calc PR A -1
H2SC H 0.0147 -0.1628 0.6706 0.249 Uiso 0.50 1 calc PR A -1
O1W O -0.1340(19) -0.183(3) 0.558(2) 0.071(14) Uani 0.50 1 d PD A -2
H1WA H -0.0821 -0.2030 0.5490 0.106 Uiso 0.50 1 d PR A -2
H1WB H -0.1463 -0.1951 0.5971 0.106 Uiso 0.50 1 d PR A -2
O2W O -0.1336(17) 0.1630(14) 0.2500 0.184(16) Uani 1 2 d S . .
H2WA H -0.1096 0.1827 0.2152 0.277 Uiso 1 1 d R . .
N5 N -0.5672(8) -0.2441(10) 0.7500 0.040(3) Uani 1 2 d S . .
C9 C -0.6067(8) -0.2700(9) 0.8044(6) 0.047(3) Uani 1 1 d . . .
H9A H -0.5747 -0.2539 0.8431 0.056 Uiso 1 1 d R B .
C10 C -0.690(3) -0.323(5) 0.813(2) 0.028(10) Uani 0.50 1 d PU B -1
H10A H -0.7107 -0.3433 0.8548 0.033 Uiso 0.50 1 d PR B -1
N6 N -0.681(4) -0.319(4) 0.798(2) 0.051(15) Uani 0.50 1 d P B -2
C11 C -0.7232(13) -0.3432(13) 0.7500 0.048(4) Uani 1 2 d S . .
C12 C -0.8126(11) -0.3892(12) 0.7500 0.048(4) Uani 1 2 d S . .
N7 N -0.849(3) -0.400(4) 0.808(2) 0.10(2) Uani 0.50 1 d P . -1
C13 C -0.857(3) -0.413(3) 0.805(2) 0.058(16) Uani 0.50 1 d PU . -2
H13A H -0.8219 -0.4192 0.8441 0.070 Uiso 0.50 1 d PR . -2
C14 C -0.9375(9) -0.4410(14) 0.8047(8) 0.072(5) Uani 1 1 d . . .
H14A H -0.9736 -0.4393 0.8431 0.086 Uiso 1 1 d R . .
N8 N -0.9823(9) -0.4560(10) 0.7500 0.054(4) Uani 1 2 d S . .
O3W O -0.7825(11) -0.3278(14) 0.8869(7) 0.052(5) Uani 0.50 1 d P . .

loop_
_atom_site_aniso_label
_atom_site_aniso_U_11
_atom_site_aniso_U_22
_atom_site_aniso_U_33
_atom_site_aniso_U_23
_atom_site_aniso_U_13
_atom_site_aniso_U_12
Co1 0.0374(11) 0.0248(10) 0.0331(11) -0.0015(8) 0.000 0.000
Ag1 0.0453(7) 0.0479(8) 0.0267(6) 0.000 0.000 -0.0100(6)
Ag2 0.0389(7) 0.0520(8) 0.0291(6) 0.000 0.000 0.0034(5)
N1 0.050(5) 0.025(4) 0.026(4) -0.005(3) 0.006(4) -0.003(4)
N2 0.050(5) 0.037(5) 0.034(5) -0.001(4) 0.006(4) -0.003(4)
N3 0.038(5) 0.034(5) 0.029(4) 0.001(4) 0.001(4) 0.001(4)
N4 0.043(5) 0.026(4) 0.020(4) -0.001(3) 0.004(4) -0.002(4)
C1 0.061(7) 0.030(5) 0.028(5) 0.001(4) 0.003(5) -0.004(5)
C2 0.082(9) 0.037(6) 0.040(7) 0.000(5) 0.022(6) 0.012(6)
C3 0.098(11) 0.027(6) 0.057(8) 0.003(6) 0.028(8) 0.012(7)
C4 0.056(7) 0.024(5) 0.039(6) -0.005(5) 0.012(5) 0.001(5)
C5 0.054(6) 0.022(5) 0.027(5) -0.004(4) 0.005(5) -0.010(5)
C6 0.054(7) 0.039(6) 0.036(6) 0.005(5) 0.010(5) 0.010(5)
C7 0.051(6) 0.034(6) 0.036(6) 0.006(5) -0.004(5) -0.001(5)
C8 0.041(6) 0.033(5) 0.033(6) -0.005(5) -0.002(5) -0.002(5)
Cl1 0.057(3) 0.046(2) 0.050(2) 0.000 0.000 0.014(2)
O1 0.079(10) 0.085(11) 0.081(11) 0.000 0.000 0.043(9)
O2 0.105(9) 0.091(9) 0.079(8) -0.030(7) 0.001(7) 0.025(7)
O3 0.073(11) 0.075(12) 0.17(2) 0.000 0.000 -0.008(10)
Cl2 0.0366(19) 0.0331(18) 0.0306(18) 0.000 0.000 -0.0056(15)
O4 0.043(4) 0.053(5) 0.050(5) -0.016(4) -0.009(4) -0.006(4)
O5 0.034(6) 0.056(7) 0.041(6) 0.000 0.000 -0.023(5)
O6 0.060(8) 0.046(7) 0.053(7) 0.000 0.000 0.007(6)
Cl3 0.058(3) 0.042(2) 0.083(3) -0.017(2) 0.000 0.000
O7A 0.72(7) 0.35(4) 0.091(14) 0.051(19) 0.10(3) 0.44(5)
O8A 0.106(11) 0.085(10) 0.34(3) 0.117(15) -0.055(15) -0.030(9)
Cl4 0.086(6) 0.189(13) 0.069(6) -0.008(7) -0.009(5) -0.078(8)
O11 0.144(18) 0.51(5) 0.094(13) -0.09(2) 0.022(12) -0.14(3)
O10 0.25(5) 0.12(3) 0.22(4) -0.12(3) -0.21(4) 0.09(3)
O9 0.14(3) 0.16(4) 0.29(6) 0.03(4) 0.00(4) -0.12(3)
N1S 0.005(12) 0.047(14) 0.040(13) -0.002(10) -0.008(9) -0.005(11)
C1S 0.13(4) 0.07(2) 0.10(3) -0.02(2) 0.02(3) 0.00(2)
C2S 0.08(3) 0.23(6) 0.19(6) -0.13(5) 0.04(3) -0.10(4)
O1W 0.030(17) 0.08(3) 0.10(2) -0.014(16) -0.015(16) -0.011(16)
O2W 0.14(2) 0.044(10) 0.37(5) 0.000 0.000 0.029(12)
N5 0.028(6) 0.040(7) 0.051(8) 0.000 0.000 -0.002(6)
C9 0.036(6) 0.054(7) 0.050(7) 0.003(6) -0.001(6) -0.003(6)
C10 0.017(13) 0.06(2) 0.002(12) 0.007(12) 0.002(12) -0.012(12)
N6 0.07(2) 0.034(15) 0.05(3) 0.016(17) 0.030(17) 0.000(14)
C11 0.049(10) 0.044(10) 0.051(13) 0.000 0.000 -0.008(8)
C12 0.031(8) 0.037(9) 0.077(13) 0.000 0.000 0.003(7)
N7 0.03(2) 0.18(5) 0.08(3) -0.01(3) 0.015(18) -0.01(2)
C13 0.04(2) 0.059(19) 0.07(3) 0.06(2) -0.047(19) -0.041(17)
C14 0.042(7) 0.108(13) 0.066(10) 0.014(9) -0.012(7) -0.010(8)
N8 0.036(8) 0.028(7) 0.097(13) 0.000 0.000 0.003(6)
O3W 0.045(9) 0.087(13) 0.026(8) 0.004(8) -0.009(7) -0.019(9)

loop_
_atom_type_symbol
_atom_type_description
_atom_type_scat_dispersion_real
_atom_type_scat_dispersion_imag
_atom_type_scat_source
C C 0.0033 0.0016 'International Tables Vol C Tables 4.2.6.8 and 6.1.1.4'
H H 0.0000 0.0000 'International Tables Vol C Tables 4.2.6.8 and 6.1.1.4'
N N 0.0061 0.0033 'International Tables Vol C Tables 4.2.6.8 and 6.1.1.4'
O O 0.0106 0.0060 'International Tables Vol C Tables 4.2.6.8 and 6.1.1.4'
Cl Cl 0.1484 0.1585 'International Tables Vol C Tables 4.2.6.8 and 6.1.1.4'
Co Co 0.3494 0.9721 'International Tables Vol C Tables 4.2.6.8 and 6.1.1.4'
Ag Ag -0.8971 1.1015 'International Tables Vol C Tables 4.2.6.8 and 6.1.1.4'

loop_
_geom_angle_atom_site_label_1
_geom_angle_atom_site_label_2
_geom_angle_atom_site_label_3
_geom_angle
_geom_angle_site_symmetry_1
_geom_angle_site_symmetry_3
_geom_angle_publ_flag
O1W Co1 O1W 98(2) 4_546 . ?
O1W Co1 N4 95.5(16) 4_546 . ?
O1W Co1 N4 92.3(15) . . ?
O1W Co1 N4 92.3(15) 4_546 4_546 ?
O1W Co1 N4 95.5(16) . 4_546 ?
N4 Co1 N4 168.2(5) . 4_546 ?
O1W Co1 N1S 87.2(11) 4_546 . ?
O1W Co1 N1S 11.5(17) . . ?
N4 Co1 N1S 97.3(12) . . ?
N4 Co1 N1S 91.9(12) 4_546 . ?
O1W Co1 N1S 11.5(17) 4_546 4_546 ?
O1W Co1 N1S 87.2(11) . 4_546 ?
N4 Co1 N1S 91.9(13) . 4_546 ?
N4 Co1 N1S 97.3(12) 4_546 4_546 ?
N1S Co1 N1S 77(2) . 4_546 ?
O1W Co1 N1 80.7(11) 4_546 4_546 ?
O1W Co1 N1 172.5(15) . 4_546 ?
N4 Co1 N1 95.2(3) . 4_546 ?
N4 Co1 N1 77.3(3) 4_546 4_546 ?
N1S Co1 N1 163.4(11) . 4_546 ?
N1S Co1 N1 92.0(10) 4_546 4_546 ?
O1W Co1 N1 172.5(15) 4_546 . ?
O1W Co1 N1 80.7(11) . . ?
N4 Co1 N1 77.3(3) . . ?
N4 Co1 N1 95.2(3) 4_546 . ?
N1S Co1 N1 92.0(10) . . ?
N1S Co1 N1 163.4(11) 4_546 . ?
N1 Co1 N1 101.4(5) 4_546 . ?
N2 Ag1 N2 137.0(5) . 6_557 ?
N2 Ag1 N5 111.3(2) . . ?
N2 Ag1 N5 111.3(2) 6_557 . ?
N3 Ag2 N3 126.8(4) 6_556 . ?
N3 Ag2 N8 115.9(2) 6_556 7_655 ?
N3 Ag2 N8 115.9(2) . 7_655 ?
C1 N1 C4 118.0(9) . . ?
C1 N1 Co1 127.3(8) . . ?
C4 N1 Co1 114.4(7) . . ?
C2 N2 C1 116.0(10) . . ?
C2 N2 Ag1 122.5(8) . . ?
C1 N2 Ag1 121.5(7) . . ?
C8 N3 C7 115.6(9) . . ?
C8 N3 Ag2 120.9(7) . . ?
C7 N3 Ag2 123.2(7) . . ?
C8 N4 C5 117.4(9) . . ?
C8 N4 Co1 126.6(7) . . ?
C5 N4 Co1 116.0(6) . . ?
N1 C1 N2 126.3(10) . . ?
N2 C2 C3 122.1(11) . . ?
C4 C3 C2 117.1(11) . . ?
N1 C4 C3 120.4(10) . . ?
N1 C4 C5 116.7(9) . . ?
C3 C4 C5 122.9(10) . . ?
N4 C5 C6 119.9(9) . . ?
N4 C5 C4 115.4(9) . . ?
C6 C5 C4 124.5(10) . . ?
C7 C6 C5 118.3(11) . . ?
N3 C7 C6 122.6(10) . . ?
N4 C8 N3 126.1(10) . . ?
O2 Cl1 O2 110.5(12) . 6_556 ?
O2 Cl1 O3 109.9(7) . . ?
O2 Cl1 O3 109.9(7) 6_556 . ?
O2 Cl1 O1 108.9(7) . . ?
O2 Cl1 O1 108.9(7) 6_556 . ?
O3 Cl1 O1 108.7(11) . . ?
O4 Cl2 O4 110.6(8) 6_557 . ?
O4 Cl2 O6 110.4(5) 6_557 . ?
O4 Cl2 O6 110.4(5) . . ?
O4 Cl2 O5 108.3(4) 6_557 . ?
O4 Cl2 O5 108.2(4) . . ?
O6 Cl2 O5 108.8(8) . . ?
O7A Cl3 O7A 97(4) . 4_556 ?
O7A Cl3 O8A 100.9(13) . 4_556 ?
O7A Cl3 O8A 120.5(18) 4_556 4_556 ?
O7A Cl3 O8A 120.5(18) . . ?
O7A Cl3 O8A 100.9(13) 4_556 . ?
O8A Cl3 O8A 116.2(13) 4_556 . ?
O11 Cl4 O9 125(3) 5_556 . ?
O11 Cl4 O11 96.0(14) 5_556 . ?
O9 Cl4 O11 103(2) . . ?
O11 Cl4 O10 111.9(14) 5_556 . ?
O9 Cl4 O10 105(2) . . ?
O11 Cl4 O10 115.9(15) . . ?
O11 Cl4 Cl4 48.9(11) 5_556 5_556 ?
O9 Cl4 Cl4 126.1(17) . 5_556 ?
O11 Cl4 Cl4 47.1(11) . 5_556 ?
O10 Cl4 Cl4 127.3(17) . 5_556 ?
Cl4 O11 Cl4 84.0(14) 5_556 . ?
C1S N1S Co1 170(4) . . ?
N1S C1S C2S 175(5) . . ?
C9 N5 C9 116.4(14) . 6_557 ?
C9 N5 Ag1 121.8(7) . . ?
C9 N5 Ag1 121.8(7) 6_557 . ?
N5 C9 N6 116(2) . . ?
N5 C9 C10 129(2) . . ?
N6 C9 C10 13(3) . . ?
C11 C10 C9 107(3) . . ?
C11 N6 C9 132(4) . . ?
N6 C11 N6 108(5) 6_557 . ?
N6 C11 C10 12(4) 6_557 6_557 ?
N6 C11 C10 120(2) . 6_557 ?
N6 C11 C10 120(2) 6_557 . ?
N6 C11 C10 12(4) . . ?
C10 C11 C10 132(4) 6_557 . ?
N6 C11 C12 126(2) 6_557 . ?
N6 C11 C12 126(2) . . ?
C10 C11 C12 114(2) 6_557 . ?
C10 C11 C12 114(2) . . ?
N7 C12 N7 129(4) 6_557 . ?
N7 C12 C13 9(4) 6_557 6_557 ?
N7 C12 C13 122(2) . 6_557 ?
N7 C12 C13 122(2) 6_557 . ?
N7 C12 C13 9(4) . . ?
C13 C12 C13 114(4) 6_557 . ?
N7 C12 C11 115(2) 6_557 . ?
N7 C12 C11 115(2) . . ?
C13 C12 C11 122.9(19) 6_557 . ?
C13 C12 C11 122.9(19) . . ?
C12 N7 C14 112(4) . . ?
C14 C13 C12 122(3) . . ?
C13 C14 N8 123(3) . . ?
C13 C14 N7 6(5) . . ?
N8 C14 N7 125(2) . . ?
C14 N8 C14 116.1(17) . 6_557 ?
C14 N8 Ag2 121.3(8) . 7_456 ?
C14 N8 Ag2 121.3(8) 6_557 7_456 ?

loop_
_geom_bond_atom_site_label_1
_geom_bond_atom_site_label_2
_geom_bond_distance
_geom_bond_site_symmetry_2
_geom_bond_publ_flag
Co1 O1W 2.017(17) 4_546 ?
Co1 O1W 2.017(17) . ?
Co1 N4 2.105(8) . ?
Co1 N4 2.105(8) 4_546 ?
Co1 N1S 2.135(16) . ?
Co1 N1S 2.135(16) 4_546 ?
Co1 N1 2.139(9) 4_546 ?
Co1 N1 2.139(9) . ?
Ag1 N2 2.278(9) . ?
Ag1 N2 2.278(9) 6_557 ?
Ag1 N5 2.293(13) . ?
Ag2 N3 2.269(9) 6_556 ?
Ag2 N3 2.269(9) . ?
Ag2 N8 2.299(14) 7_655 ?
N1 C1 1.316(14) . ?
N1 C4 1.346(14) . ?
N2 C2 1.330(16) . ?
N2 C1 1.338(15) . ?
N3 C8 1.332(14) . ?
N3 C7 1.340(14) . ?
N4 C8 1.323(13) . ?
N4 C5 1.356(13) . ?
C2 C3 1.405(18) . ?
C3 C4 1.382(16) . ?
C4 C5 1.461(15) . ?
C5 C6 1.375(15) . ?
C6 C7 1.360(16) . ?
Cl1 O2 1.413(12) . ?
Cl1 O2 1.413(12) 6_556 ?
Cl1 O3 1.409(18) . ?
Cl1 O1 1.424(15) . ?
Cl2 O4 1.422(8) 6_557 ?
Cl2 O4 1.422(8) . ?
Cl2 O6 1.434(13) . ?
Cl2 O5 1.437(11) . ?
Cl3 O7A 1.337(15) . ?
Cl3 O7A 1.337(15) 4_556 ?
Cl3 O8A 1.437(13) 4_556 ?
Cl3 O8A 1.437(13) . ?
Cl4 O11 1.43(3) 5_556 ?
Cl4 O9 1.436(19) . ?
Cl4 O11 1.471(17) . ?
Cl4 O10 1.47(2) . ?
Cl4 Cl4 1.94(3) 5_556 ?
O11 Cl4 1.43(3) 5_556 ?
N1S C1S 1.116(18) . ?
C1S C2S 1.525(18) . ?
N5 C9 1.321(14) . ?
N5 C9 1.321(14) 6_557 ?
C9 N6 1.31(6) . ?
C9 C10 1.46(5) . ?
C10 C11 1.43(4) . ?
N6 C11 1.23(6) . ?
C11 N6 1.23(6) 6_557 ?
C11 C10 1.43(4) 6_557 ?
C11 C12 1.49(2) . ?
C12 N7 1.33(5) 6_557 ?
C12 N7 1.33(5) . ?
C12 C13 1.36(5) 6_557 ?
C12 C13 1.36(5) . ?
N7 C14 1.45(5) . ?
C13 C14 1.27(5) . ?
C14 N8 1.331(17) . ?
N8 C14 1.331(17) 6_557 ?
N8 Ag2 2.299(14) 7_456 ?
